data_1562117
loop_
_publ_author_name
'Liu, Mengjia'
'He, Ying'
'Shan, Chuan'
'Wojtas, Lukasz'
'Ghiviriga, Ion'
'Fathalla, Omar'
'Yan, Yu'
'Li, Xiaopeng'
'Shi, Xiaodong'

_publ_section_title
;
 Anion mediated, tunable isoguanosine self-assemblies: decoding the
 conformation influence and solvent effects.
;
_journal_issue 21
_journal_name_full 'Chemical science'
_journal_page_first 7569
_journal_page_last 7574
_journal_paper_doi 10.1039/d1sc00988e
_journal_volume 12
_journal_year 2021
_chemical_absolute_configuration ad
_chemical_formula_moiety '0.5(C H2 Cl2), C19 H21 N5 O5, 0.5(C H4 O)'
_chemical_formula_sum 'C20 H24 Cl N5 O5.5'
_chemical_formula_weight 457.89
_space_group_crystal_system orthorhombic
_space_group_IT_number 19
_space_group_name_Hall 'P 2ac 2ab'
_space_group_name_H-M_alt 'P 21 21 21'
_atom_sites_solution_hydrogens mixed
_audit_creation_date 2021-03-22
_audit_creation_method
;
Olex2 1.3
(compiled 2020.11.12 svn.r5f609507 for OlexSys, GUI svn.r6272)
;
_audit_update_record
;
2021-03-28 deposited with the CCDC.	2021-04-12 downloaded from the CCDC.
;
_cell_angle_alpha 90
_cell_angle_beta 90
_cell_angle_gamma 90
_cell_formula_units_Z 8
_cell_length_a 9.0849(4)
_cell_length_b 21.3300(10)
_cell_length_c 23.0030(10)
_cell_measurement_reflns_used 9895
_cell_measurement_temperature 100.0
_cell_measurement_theta_max 79.68
_cell_measurement_theta_min 2.83
_cell_volume 4457.5(3)
_computing_cell_refinement 'SAINT V8.40B (?, 2016)'
_computing_data_reduction 'SAINT V8.40B (?, 2016)'
_computing_molecular_graphics 'Olex2 1.3 (Dolomanov et al., 2009)'
_computing_publication_material 'Olex2 1.3 (Dolomanov et al., 2009)'
_computing_structure_refinement 'XL  (Sheldrick, 2008)'
_diffrn_ambient_temperature 100.0
_diffrn_measured_fraction_theta_full 1.000
_diffrn_measured_fraction_theta_max 0.986
_diffrn_measurement_device_type 'Bruker D8 Venture PHOTON II CPAD'
_diffrn_measurement_method 'omega scans'
_diffrn_radiation_monochromator mirrors
_diffrn_radiation_type CuK\a
_diffrn_radiation_wavelength 1.54178
_diffrn_reflns_av_R_equivalents 0.0471
_diffrn_reflns_av_unetI/netI 0.0243
_diffrn_reflns_Laue_measured_fraction_full 1.000
_diffrn_reflns_Laue_measured_fraction_max 0.986
_diffrn_reflns_limit_h_max 9
_diffrn_reflns_limit_h_min -10
_diffrn_reflns_limit_k_max 26
_diffrn_reflns_limit_k_min -27
_diffrn_reflns_limit_l_max 29
_diffrn_reflns_limit_l_min -29
_diffrn_reflns_number 90542
_diffrn_reflns_point_group_measured_fraction_full 1.000
_diffrn_reflns_point_group_measured_fraction_max 0.983
_diffrn_reflns_theta_full 67.679
_diffrn_reflns_theta_max 80.189
_diffrn_reflns_theta_min 2.825
_diffrn_source 'INCOATEC Imus micro-focus source'
_diffrn_source_current 1.0
_diffrn_source_power 0.05
_diffrn_source_voltage 50.0
_diffrn_standards_number 0
_exptl_absorpt_coefficient_mu 1.901
_exptl_absorpt_correction_T_max 1.0000
_exptl_absorpt_correction_T_min 0.8230
_exptl_absorpt_correction_type multi-scan
_exptl_absorpt_process_details
;
SADABS-2016/2 (Bruker,2016/2) was used for absorption correction.
wR2(int) was 0.1168 before and 0.0714 after correction.
The Ratio of minimum to maximum transmission is 0.8230.
The \l/2 correction factor is Not present.
;
_exptl_crystal_colour colourless
_exptl_crystal_density_diffrn 1.365
_exptl_crystal_description needle
_exptl_crystal_F_000 1920
_exptl_crystal_size_max 0.3
_exptl_crystal_size_mid 0.07
_exptl_crystal_size_min 0.03
_refine_diff_density_max 0.178
_refine_diff_density_min -0.306
_refine_diff_density_rms 0.034
_refine_ls_abs_structure_details
;
 Flack x determined using 3965 quotients [(I+)-(I-)]/[(I+)+(I-)]
 (Parsons, Flack and Wagner, Acta Cryst. B69 (2013) 249-259).
;
_refine_ls_abs_structure_Flack 0.011(4)
_refine_ls_extinction_method none
_refine_ls_goodness_of_fit_ref 1.023
_refine_ls_hydrogen_treatment mixed
_refine_ls_matrix_type full
_refine_ls_number_parameters 627
_refine_ls_number_reflns 9580
_refine_ls_number_restraints 4
_refine_ls_restrained_S_all 1.023
_refine_ls_R_factor_all 0.0276
_refine_ls_R_factor_gt 0.0260
_refine_ls_shift/su_max 0.001
_refine_ls_shift/su_mean 0.000
_refine_ls_structure_factor_coef Fsqd
_refine_ls_weighting_details 'w=1/[\s^2^(Fo^2^)+(0.0299P)^2^+1.0542P] where P=(Fo^2^+2Fc^2^)/3'
_refine_ls_weighting_scheme calc
_refine_ls_wR_factor_gt 0.0636
_refine_ls_wR_factor_ref 0.0647
_reflns_Friedel_coverage 0.790
_reflns_Friedel_fraction_full 1.000
_reflns_Friedel_fraction_max 0.979
_reflns_number_gt 9206
_reflns_number_total 9580
_reflns_threshold_expression 'I > 2\s(I)'
_cod_data_source_file d1sc00988e2.cif
_cod_data_source_block ms_lmj_x1_1
_cod_depositor_comments 'Adding full bibliography for 1562116--1562118.cif.'
_cod_original_formula_sum 'C20 H24 Cl N5 O5.50'
_cod_database_code 1562117
_shelx_shelxl_version_number 2018/3
_shelx_space_group_comment
;
The symmetry employed for this shelxl refinement is uniquely defined
by the following loop, which should always be used as a source of
symmetry information in preference to the above space-group names.
They are only intended as comments.
;
_shelx_estimated_absorpt_t_max 0.945
_shelx_estimated_absorpt_t_min 0.599
_olex2_refinement_description
;
1. Fixed Uiso
 At 1.2 times of:
  All C(H) groups, All C(H,H) groups
 At 1.5 times of:
  All C(H,H,H) groups, All O(H) groups
2. Restrained distances
 O71-C72 = O81-C82
 1.4 with sigma of 0.02
 H1A-H81
 -2.2 with sigma of 0.02
 H31A_$1-H71
 -2.2 with sigma of 0.02
3. Others
 Sof(O81)=Sof(H81)=Sof(C82)=Sof(H82A)=Sof(H82B)=Sof(H82C)=1-FVAR(1)
 Sof(O71)=Sof(H71)=Sof(C72)=Sof(H72A)=Sof(H72B)=Sof(H72C)=FVAR(1)
4.a Ternary CH refined with riding coordinates:
 C42(H42), C12(H12), C45(H45), C15(H15), C44(H44), C16(H16), C14(H14), C46(H46)
4.b Secondary CH2 refined with riding coordinates:
 C22(H22A,H22B), C52(H52A,H52B), C61(H61A,H61B)
4.c Aromatic/amide H refined with riding coordinates:
 C59(H59), C29(H29), C25(H25), C55(H55), C26(H26), C28(H28), C27(H27),
 C58(H58), C56(H56), C57(H57)
4.d Idealised Me refined as rotating group:
 C20(H20A,H20B,H20C), C21(H21A,H21B,H21C), C51(H51A,H51B,H51C), C50(H50A,H50B,
 H50C), C72(H72A,H72B,H72C), C82(H82A,H82B,H82C)
4.e Idealised tetrahedral OH refined as rotating group:
 O71(H71), O81(H81)
;
_olex2_submission_special_instructions 'No special instructions were received'

loop_
_space_group_symop_operation_xyz
'x, y, z'
'-x+1/2, -y, z+1/2'
'-x, y+1/2, -z+1/2'
'x+1/2, -y+1/2, -z'

loop_
_atom_site_label
_atom_site_type_symbol
_atom_site_fract_x
_atom_site_fract_y
_atom_site_fract_z
_atom_site_U_iso_or_equiv
_atom_site_adp_type
_atom_site_occupancy
_atom_site_site_symmetry_order
_atom_site_calc_flag
_atom_site_refinement_flags_posn
_atom_site_refinement_flags_adp
_atom_site_refinement_flags_occupancy
_atom_site_disorder_assembly
_atom_site_disorder_group
Cl62 Cl 0.83478(7) 0.12435(4) 0.75665(3) 0.05382(18) Uani 1 1 d . . . . .
Cl63 Cl 1.10396(9) 0.07005(3) 0.70833(4) 0.05821(19) Uani 1 1 d . . . . .
O35 O 0.63198(14) 0.14086(6) 0.55555(5) 0.0194(3) Uani 1 1 d . . . . .
O43 O 0.56578(13) -0.00371(6) 0.37760(5) 0.0166(2) Uani 1 1 d . . . . .
O13 O 1.01596(13) 0.41302(6) 0.71373(5) 0.0162(2) Uani 1 1 d . . . . .
O17 O 1.07429(14) 0.35927(6) 0.85734(5) 0.0185(2) Uani 1 1 d . . . . .
O23 O 1.21258(15) 0.31182(6) 0.67363(6) 0.0217(3) Uani 1 1 d . . . . .
O47 O 0.52582(15) -0.13809(6) 0.46685(6) 0.0221(3) Uani 1 1 d . . . . .
O19 O 1.22942(14) 0.43232(6) 0.81885(5) 0.0186(2) Uani 1 1 d . . . . .
O53 O 0.37146(15) 0.06121(6) 0.46281(5) 0.0202(3) Uani 1 1 d . . . . .
O5 O 0.95435(14) 0.20574(6) 0.61568(6) 0.0224(3) Uani 1 1 d . . . . .
O49 O 0.36481(15) -0.12116(6) 0.39206(6) 0.0231(3) Uani 1 1 d . . . . .
N41 N 0.76860(16) -0.02623(7) 0.43417(6) 0.0149(3) Uani 1 1 d . . . . .
N36 N 0.67205(16) 0.06012(7) 0.49204(6) 0.0153(3) Uani 1 1 d . . . . .
N39 N 1.01227(16) -0.00860(7) 0.44275(6) 0.0170(3) Uani 1 1 d . . . . .
N33 N 0.86936(16) 0.11638(7) 0.53671(6) 0.0166(3) Uani 1 1 d . . . . .
H33 H 0.898(3) 0.1473(12) 0.5635(11) 0.032(6) Uiso 1 1 d . . . . .
N9 N 0.57615(16) 0.34378(7) 0.74122(6) 0.0174(3) Uani 1 1 d . . . . .
N6 N 0.91449(16) 0.28136(7) 0.68388(6) 0.0170(3) Uani 1 1 d . . . . .
N11 N 0.82045(15) 0.35804(7) 0.75284(6) 0.0152(3) Uani 1 1 d . . . . .
N1 N 0.46829(18) 0.24189(8) 0.65603(7) 0.0215(3) Uani 1 1 d . . . . .
H1A H 0.447(3) 0.2153(13) 0.6265(12) 0.039(7) Uiso 1 1 d D . . . .
H1B H 0.394(3) 0.2655(12) 0.6700(11) 0.032(6) Uiso 1 1 d . . . . .
N3 N 0.71674(17) 0.22705(7) 0.63775(7) 0.0173(3) Uani 1 1 d . . . . .
H3 H 0.694(3) 0.1978(12) 0.6124(12) 0.031(6) Uiso 1 1 d . . . . .
N31 N 1.11844(18) 0.09823(8) 0.52195(7) 0.0212(3) Uani 1 1 d . . . . .
H31A H 1.144(3) 0.1275(11) 0.5450(11) 0.033(7) Uiso 1 1 d . . . . .
H31B H 1.188(3) 0.0797(12) 0.5022(10) 0.027(6) Uiso 1 1 d . . . . .
C10 C 0.67769(18) 0.37606(8) 0.76849(7) 0.0159(3) Uani 1 1 d . . . . .
C37 C 0.78260(19) 0.02677(8) 0.46791(7) 0.0141(3) Uani 1 1 d . . . . .
C4 C 0.8673(2) 0.23794(8) 0.64560(8) 0.0173(3) Uani 1 1 d . . . . .
C34 C 0.71873(19) 0.10593(8) 0.52815(7) 0.0150(3) Uani 1 1 d . . . . .
C7 C 0.80527(19) 0.31127(8) 0.71194(7) 0.0151(3) Uani 1 1 d . . . . .
C2 C 0.60692(19) 0.25712(8) 0.66651(7) 0.0167(3) Uani 1 1 d . . . . .
C8 C 0.65507(19) 0.30321(8) 0.70574(7) 0.0161(3) Uani 1 1 d . . . . .
C40 C 0.91158(19) -0.04511(8) 0.42009(7) 0.0159(3) Uani 1 1 d . . . . .
C38 C 0.93265(19) 0.03659(8) 0.47263(7) 0.0151(3) Uani 1 1 d . . . . .
C32 C 0.98057(19) 0.08413(8) 0.51022(7) 0.0152(3) Uani 1 1 d . . . . .
C42 C 0.63221(18) -0.05158(8) 0.41082(7) 0.0155(3) Uani 1 1 d . . . . .
H42 H 0.655773 -0.087761 0.384783 0.019 Uiso 1 1 calc R U . . .
C12 C 0.95633(18) 0.39120(8) 0.76649(7) 0.0148(3) Uani 1 1 d . . . . .
H12 H 0.932710 0.427989 0.791769 0.018 Uiso 1 1 calc R U . . .
C45 C 0.3752(2) -0.06244(8) 0.42256(7) 0.0181(3) Uani 1 1 d . . . . .
H45 H 0.288883 -0.054237 0.448425 0.022 Uiso 1 1 calc R U . . .
C15 C 1.21503(19) 0.38482(8) 0.77511(7) 0.0165(3) Uani 1 1 d . . . . .
H15 H 1.302380 0.356399 0.772858 0.020 Uiso 1 1 calc R U . . .
C24 C 0.64891(19) 0.42607(8) 0.81159(7) 0.0176(3) Uani 1 1 d . . . . .
C22 C 1.2356(2) 0.37755(9) 0.66608(8) 0.0198(3) Uani 1 1 d . . . . .
H22A H 1.186317 0.391531 0.629945 0.024 Uiso 1 1 calc R U . . .
H22B H 1.342258 0.385921 0.662024 0.024 Uiso 1 1 calc R U . . .
C44 C 0.40620(18) -0.00888(8) 0.38065(7) 0.0169(3) Uani 1 1 d . . . . .
H44 H 0.365126 -0.018815 0.341385 0.020 Uiso 1 1 calc R U . . .
C16 C 1.07642(19) 0.35178(8) 0.79606(7) 0.0151(3) Uani 1 1 d . . . . .
H16 H 1.073129 0.306745 0.784046 0.018 Uiso 1 1 calc R U . . .
C14 C 1.17567(19) 0.41436(8) 0.71703(7) 0.0163(3) Uani 1 1 d . . . . .
H14 H 1.211834 0.458609 0.715510 0.020 Uiso 1 1 calc R U . . .
C46 C 0.51779(19) -0.07257(8) 0.45610(7) 0.0170(3) Uani 1 1 d . . . . .
H46 H 0.522313 -0.047210 0.492617 0.020 Uiso 1 1 calc R U . . .
C54 C 0.94330(19) -0.10113(8) 0.38413(8) 0.0189(3) Uani 1 1 d . . . . .
C18 C 1.1902(2) 0.40326(9) 0.87210(7) 0.0195(4) Uani 1 1 d . . . . .
C59 C 0.8899(2) -0.16006(9) 0.39933(9) 0.0247(4) Uani 1 1 d . . . . .
H59 H 0.829531 -0.164843 0.432764 0.030 Uiso 1 1 calc R U . . .
C29 C 0.7194(2) 0.42647(9) 0.86565(8) 0.0201(3) Uani 1 1 d . . . . .
H29 H 0.787832 0.394435 0.875258 0.024 Uiso 1 1 calc R U . . .
C25 C 0.5469(2) 0.47257(8) 0.79810(8) 0.0205(4) Uani 1 1 d . . . . .
H25 H 0.497596 0.472047 0.761677 0.025 Uiso 1 1 calc R U . . .
C55 C 1.0315(2) -0.09433(10) 0.33484(8) 0.0244(4) Uani 1 1 d . . . . .
H55 H 1.068366 -0.054201 0.324418 0.029 Uiso 1 1 calc R U . . .
C20 C 1.1292(2) 0.45311(10) 0.91191(9) 0.0277(4) Uani 1 1 d . . . . .
H20A H 1.048928 0.475286 0.892228 0.042 Uiso 1 1 calc R U . . .
H20B H 1.207272 0.482931 0.921875 0.042 Uiso 1 1 calc R U . . .
H20C H 1.091722 0.433485 0.947474 0.042 Uiso 1 1 calc R U . . .
C26 C 0.5172(2) 0.51996(9) 0.83830(9) 0.0254(4) Uani 1 1 d . . . . .
H26 H 0.447822 0.551796 0.829155 0.030 Uiso 1 1 calc R U . . .
C28 C 0.6888(2) 0.47391(10) 0.90523(8) 0.0242(4) Uani 1 1 d . . . . .
H28 H 0.736829 0.474290 0.941914 0.029 Uiso 1 1 calc R U . . .
C52 C 0.3457(2) 0.05300(8) 0.40212(7) 0.0189(3) Uani 1 1 d . . . . .
H52A H 0.392752 0.087712 0.380419 0.023 Uiso 1 1 calc R U . . .
H52B H 0.238511 0.054670 0.394480 0.023 Uiso 1 1 calc R U . . .
C27 C 0.5888(2) 0.52064(9) 0.89160(9) 0.0264(4) Uani 1 1 d . . . . .
H27 H 0.569204 0.553168 0.918723 0.032 Uiso 1 1 calc R U . . .
C58 C 0.9252(2) -0.21202(9) 0.36533(10) 0.0306(4) Uani 1 1 d . . . . .
H58 H 0.889297 -0.252312 0.375761 0.037 Uiso 1 1 calc R U . . .
C48 C 0.4128(2) -0.16779(9) 0.43205(9) 0.0264(4) Uani 1 1 d . . . . .
C56 C 1.0653(2) -0.14657(11) 0.30095(9) 0.0306(5) Uani 1 1 d . . . . .
H56 H 1.124676 -0.141973 0.267228 0.037 Uiso 1 1 calc R U . . .
C57 C 1.0125(2) -0.20504(10) 0.31632(10) 0.0320(5) Uani 1 1 d . . . . .
H57 H 1.036116 -0.240570 0.293230 0.038 Uiso 1 1 calc R U . . .
C21 C 1.3184(2) 0.36733(10) 0.89841(9) 0.0285(4) Uani 1 1 d . . . . .
H21A H 1.286203 0.346687 0.934283 0.043 Uiso 1 1 calc R U . . .
H21B H 1.398770 0.396465 0.907208 0.043 Uiso 1 1 calc R U . . .
H21C H 1.352851 0.335666 0.870700 0.043 Uiso 1 1 calc R U . . .
C51 C 0.2884(3) -0.18852(11) 0.47210(11) 0.0396(5) Uani 1 1 d . . . . .
H51A H 0.325523 -0.219863 0.499595 0.059 Uiso 1 1 calc R U . . .
H51B H 0.208850 -0.206841 0.448890 0.059 Uiso 1 1 calc R U . . .
H51C H 0.250922 -0.152206 0.493582 0.059 Uiso 1 1 calc R U . . .
C61 C 1.0271(3) 0.13276(12) 0.74707(11) 0.0376(5) Uani 1 1 d . . . . .
H61A H 1.047009 0.172298 0.725950 0.045 Uiso 1 1 calc R U . . .
H61B H 1.074928 0.135624 0.785641 0.045 Uiso 1 1 calc R U . . .
C50 C 0.4800(3) -0.22062(10) 0.39765(12) 0.0410(6) Uani 1 1 d . . . . .
H50A H 0.558693 -0.204134 0.372830 0.061 Uiso 1 1 calc R U . . .
H50B H 0.404247 -0.240211 0.373377 0.061 Uiso 1 1 calc R U . . .
H50C H 0.520896 -0.251888 0.424371 0.061 Uiso 1 1 calc R U . . .
H23 H 1.118(4) 0.3027(13) 0.6758(12) 0.039(7) Uiso 1 1 d . . . . .
H53 H 0.455(4) 0.0636(13) 0.4692(12) 0.041(8) Uiso 1 1 d . . . . .
O71 O 0.2391(2) 0.20096(9) 0.57914(8) 0.0213(6) Uani 0.654(5) 1 d D . P A 1
H71 H 0.164424 0.211680 0.598241 0.032 Uiso 0.654(5) 1 calc DR U P A 1
O81 O 0.3514(4) 0.18218(17) 0.55757(17) 0.0220(11) Uani 0.346(5) 1 d D . P A 2
H81 H 0.424258 0.161247 0.546231 0.033 Uiso 0.346(5) 1 calc DR U P A 2
C72 C 0.2672(7) 0.2460(3) 0.5353(2) 0.0449(13) Uani 0.654(5) 1 d D . P A 1
H72A H 0.180193 0.250351 0.510496 0.067 Uiso 0.654(5) 1 calc R U P A 1
H72B H 0.351199 0.232398 0.511753 0.067 Uiso 0.654(5) 1 calc R U P A 1
H72C H 0.289809 0.286483 0.553430 0.067 Uiso 0.654(5) 1 calc R U P A 1
C82 C 0.3209(15) 0.2303(6) 0.5168(6) 0.061(3) Uani 0.346(5) 1 d D . P A 2
H82A H 0.326638 0.213166 0.477319 0.092 Uiso 0.346(5) 1 calc R U P A 2
H82B H 0.393145 0.264058 0.521173 0.092 Uiso 0.346(5) 1 calc R U P A 2
H82C H 0.221813 0.246840 0.523699 0.092 Uiso 0.346(5) 1 calc R U P A 2

loop_
_atom_site_aniso_label
_atom_site_aniso_U_11
_atom_site_aniso_U_22
_atom_site_aniso_U_33
_atom_site_aniso_U_23
_atom_site_aniso_U_13
_atom_site_aniso_U_12
Cl62 0.0337(3) 0.0833(5) 0.0444(3) 0.0205(3) 0.0078(2) 0.0108(3)
Cl63 0.0539(4) 0.0512(4) 0.0696(4) -0.0173(3) 0.0073(3) 0.0127(3)
O35 0.0150(6) 0.0199(6) 0.0234(6) -0.0085(5) 0.0004(5) 0.0008(5)
O43 0.0110(6) 0.0211(6) 0.0177(5) 0.0028(5) -0.0009(4) 0.0009(4)
O13 0.0108(6) 0.0222(6) 0.0155(5) 0.0017(5) 0.0000(4) -0.0008(4)
O17 0.0210(6) 0.0216(6) 0.0130(5) -0.0004(5) -0.0029(5) -0.0063(5)
O23 0.0124(6) 0.0233(7) 0.0295(7) -0.0059(5) 0.0010(5) 0.0017(5)
O47 0.0238(7) 0.0158(6) 0.0269(7) 0.0017(5) -0.0058(5) -0.0041(5)
O19 0.0191(6) 0.0203(6) 0.0164(6) -0.0017(5) -0.0015(5) -0.0059(5)
O53 0.0117(6) 0.0300(7) 0.0188(6) -0.0041(5) 0.0013(5) 0.0005(5)
O5 0.0146(6) 0.0251(6) 0.0277(7) -0.0123(5) 0.0015(5) 0.0002(5)
O49 0.0238(7) 0.0204(6) 0.0251(6) -0.0040(5) -0.0062(5) -0.0052(5)
N41 0.0129(7) 0.0156(7) 0.0163(7) -0.0042(5) -0.0011(5) 0.0007(5)
N36 0.0133(7) 0.0161(7) 0.0165(6) -0.0020(5) -0.0003(5) 0.0001(5)
N39 0.0139(7) 0.0180(7) 0.0193(7) -0.0028(6) 0.0007(6) 0.0007(5)
N33 0.0136(7) 0.0164(7) 0.0199(7) -0.0051(6) -0.0005(5) -0.0005(5)
N9 0.0144(7) 0.0188(7) 0.0191(7) -0.0046(6) 0.0012(6) -0.0005(5)
N6 0.0122(7) 0.0190(7) 0.0198(7) -0.0050(6) -0.0005(5) 0.0000(6)
N11 0.0114(7) 0.0186(7) 0.0155(6) -0.0043(5) 0.0007(5) -0.0014(5)
N1 0.0128(8) 0.0251(8) 0.0265(8) -0.0101(7) -0.0020(6) -0.0014(6)
N3 0.0135(7) 0.0192(7) 0.0192(7) -0.0063(6) -0.0015(6) -0.0010(6)
N31 0.0134(8) 0.0225(8) 0.0277(8) -0.0082(6) -0.0006(6) -0.0017(6)
C10 0.0127(8) 0.0184(8) 0.0165(8) -0.0014(6) 0.0016(6) 0.0001(6)
C37 0.0147(8) 0.0136(7) 0.0140(7) 0.0004(6) 0.0001(6) -0.0005(6)
C4 0.0144(9) 0.0184(8) 0.0192(8) -0.0020(6) -0.0011(6) -0.0001(6)
C34 0.0134(8) 0.0149(8) 0.0168(8) 0.0002(6) -0.0007(6) -0.0007(6)
C7 0.0155(8) 0.0162(8) 0.0137(7) -0.0016(6) -0.0002(6) -0.0006(6)
C2 0.0142(8) 0.0184(8) 0.0175(8) -0.0012(6) -0.0016(6) 0.0005(6)
C8 0.0128(8) 0.0187(8) 0.0167(8) -0.0027(6) -0.0001(6) 0.0002(6)
C40 0.0141(8) 0.0171(8) 0.0166(8) -0.0016(6) 0.0003(6) 0.0014(6)
C38 0.0123(8) 0.0161(8) 0.0168(8) -0.0009(6) 0.0010(6) -0.0002(6)
C32 0.0128(8) 0.0161(8) 0.0167(7) 0.0000(6) 0.0004(6) -0.0004(6)
C42 0.0132(8) 0.0173(8) 0.0160(7) -0.0027(6) -0.0026(6) -0.0001(6)
C12 0.0120(8) 0.0170(8) 0.0154(7) -0.0017(6) 0.0002(6) -0.0012(6)
C45 0.0168(8) 0.0183(8) 0.0191(8) -0.0015(6) -0.0015(6) -0.0037(6)
C15 0.0144(8) 0.0196(8) 0.0155(8) -0.0022(6) -0.0015(6) -0.0010(6)
C24 0.0137(8) 0.0203(8) 0.0187(8) -0.0043(7) 0.0039(6) -0.0022(6)
C22 0.0163(8) 0.0249(9) 0.0182(8) 0.0004(7) 0.0021(6) 0.0000(7)
C44 0.0110(8) 0.0231(8) 0.0167(7) 0.0000(6) -0.0007(6) -0.0006(6)
C16 0.0149(8) 0.0168(8) 0.0137(7) -0.0016(6) -0.0008(6) -0.0002(6)
C14 0.0101(8) 0.0196(8) 0.0192(8) 0.0005(7) 0.0004(6) -0.0015(6)
C46 0.0180(8) 0.0147(7) 0.0184(8) 0.0000(6) -0.0015(6) -0.0020(6)
C54 0.0146(8) 0.0207(8) 0.0213(8) -0.0069(7) -0.0032(7) 0.0039(6)
C18 0.0185(9) 0.0235(9) 0.0167(8) -0.0007(7) -0.0025(6) -0.0050(7)
C59 0.0242(10) 0.0225(9) 0.0275(9) -0.0054(7) -0.0022(8) 0.0030(7)
C29 0.0161(9) 0.0231(9) 0.0210(8) -0.0037(7) 0.0021(7) -0.0024(7)
C25 0.0149(8) 0.0227(9) 0.0238(9) -0.0041(7) 0.0022(7) -0.0004(7)
C55 0.0177(9) 0.0305(10) 0.0249(9) -0.0074(8) 0.0000(7) -0.0010(7)
C20 0.0324(11) 0.0284(10) 0.0224(9) -0.0079(8) 0.0023(8) -0.0070(8)
C26 0.0183(9) 0.0220(9) 0.0359(11) -0.0062(8) 0.0055(8) 0.0014(7)
C28 0.0214(10) 0.0318(10) 0.0195(9) -0.0084(8) 0.0049(7) -0.0062(7)
C52 0.0158(8) 0.0233(9) 0.0176(8) 0.0005(7) 0.0003(6) 0.0019(7)
C27 0.0217(9) 0.0285(10) 0.0290(10) -0.0130(8) 0.0094(8) -0.0041(8)
C58 0.0310(11) 0.0203(9) 0.0405(12) -0.0085(8) -0.0060(9) 0.0043(8)
C48 0.0284(11) 0.0201(9) 0.0308(10) -0.0012(7) -0.0066(8) -0.0065(8)
C56 0.0208(10) 0.0424(12) 0.0287(10) -0.0159(9) 0.0001(8) 0.0041(8)
C57 0.0249(10) 0.0339(11) 0.0373(11) -0.0200(9) -0.0082(9) 0.0103(8)
C21 0.0242(10) 0.0381(11) 0.0233(9) 0.0026(8) -0.0087(7) -0.0020(8)
C51 0.0355(13) 0.0355(12) 0.0477(13) 0.0098(10) -0.0050(11) -0.0173(10)
C61 0.0335(12) 0.0429(13) 0.0364(11) 0.0025(10) 0.0006(9) 0.0104(10)
C50 0.0507(15) 0.0237(10) 0.0486(14) -0.0089(10) -0.0095(11) -0.0009(10)
O71 0.0180(11) 0.0237(11) 0.0222(11) -0.0056(8) 0.0003(7) -0.0025(8)
O81 0.015(2) 0.0192(19) 0.032(2) -0.0042(15) -0.0037(15) 0.0007(14)
C72 0.058(4) 0.049(3) 0.028(2) 0.0078(19) -0.009(2) -0.021(2)
C82 0.060(7) 0.055(7) 0.069(8) 0.032(6) -0.006(6) 0.002(5)

loop_
_atom_type_symbol
_atom_type_description
_atom_type_scat_dispersion_real
_atom_type_scat_dispersion_imag
_atom_type_scat_source
C C 0.0181 0.0091 'International Tables Vol C Tables 4.2.6.8 and 6.1.1.4'
H H 0.0000 0.0000 'International Tables Vol C Tables 4.2.6.8 and 6.1.1.4'
Cl Cl 0.3639 0.7018 'International Tables Vol C Tables 4.2.6.8 and 6.1.1.4'
N N 0.0311 0.0180 'International Tables Vol C Tables 4.2.6.8 and 6.1.1.4'
O O 0.0492 0.0322 'International Tables Vol C Tables 4.2.6.8 and 6.1.1.4'

loop_
_geom_angle_atom_site_label_1
_geom_angle_atom_site_label_2
_geom_angle_atom_site_label_3
_geom_angle
_geom_angle_site_symmetry_1
_geom_angle_site_symmetry_3
_geom_angle_publ_flag
C42 O43 C44 110.19(13) . . ?
C12 O13 C14 110.21(12) . . ?
C16 O17 C18 107.18(12) . . ?
C22 O23 H23 111.5(18) . . ?
C46 O47 C48 107.32(13) . . ?
C18 O19 C15 105.92(13) . . ?
C52 O53 H53 111(2) . . ?
C48 O49 C45 105.85(13) . . ?
C37 N41 C40 106.33(14) . . ?
C37 N41 C42 126.29(14) . . ?
C40 N41 C42 126.78(14) . . ?
C37 N36 C34 113.60(14) . . ?
C40 N39 C38 104.25(14) . . ?
C34 N33 H33 118.2(16) . . ?
C32 N33 H33 116.3(17) . . ?
C32 N33 C34 125.45(15) . . ?
C10 N9 C8 104.19(14) . . ?
C7 N6 C4 113.88(15) . . ?
C10 N11 C12 126.61(14) . . ?
C7 N11 C10 106.35(14) . . ?
C7 N11 C12 125.68(14) . . ?
H1A N1 H1B 117(2) . . ?
C2 N1 H1A 119.5(18) . . ?
C2 N1 H1B 120.6(17) . . ?
C4 N3 H3 115.8(17) . . ?
C2 N3 H3 119.0(17) . . ?
C2 N3 C4 125.24(15) . . ?
H31A N31 H31B 118(2) . . ?
C32 N31 H31A 123.5(18) . . ?
C32 N31 H31B 118.5(16) . . ?
N9 C10 N11 112.63(15) . . ?
N9 C10 C24 125.09(15) . . ?
N11 C10 C24 122.27(15) . . ?
N41 C37 C38 105.04(15) . . ?
N36 C37 N41 126.55(16) . . ?
N36 C37 C38 128.39(16) . . ?
O5 C4 N6 122.32(16) . . ?
O5 C4 N3 117.07(15) . . ?
N6 C4 N3 120.61(15) . . ?
O35 C34 N36 122.78(16) . . ?
O35 C34 N33 116.67(15) . . ?
N36 C34 N33 120.56(15) . . ?
N6 C7 N11 126.67(16) . . ?
N6 C7 C8 128.30(16) . . ?
N11 C7 C8 105.02(14) . . ?
N1 C2 N3 119.65(16) . . ?
N1 C2 C8 125.85(17) . . ?
N3 C2 C8 114.51(16) . . ?
N9 C8 C2 130.76(16) . . ?
C7 C8 N9 111.80(15) . . ?
C7 C8 C2 117.43(15) . . ?
N41 C40 C54 122.85(15) . . ?
N39 C40 N41 112.68(15) . . ?
N39 C40 C54 124.47(16) . . ?
N39 C38 C32 130.25(15) . . ?
C37 C38 N39 111.70(15) . . ?
C37 C38 C32 117.64(15) . . ?
N33 C32 C38 114.19(15) . . ?
N31 C32 N33 119.83(16) . . ?
N31 C32 C38 125.96(16) . . ?
O43 C42 N41 107.17(13) . . ?
O43 C42 H42 109.0 . . ?
O43 C42 C46 106.76(13) . . ?
N41 C42 H42 109.0 . . ?
N41 C42 C46 115.71(14) . . ?
C46 C42 H42 109.0 . . ?
O13 C12 N11 107.50(13) . . ?
O13 C12 H12 108.9 . . ?
O13 C12 C16 106.82(13) . . ?
N11 C12 H12 108.9 . . ?
N11 C12 C16 115.56(14) . . ?
C16 C12 H12 108.9 . . ?
O49 C45 H45 113.0 . . ?
O49 C45 C44 110.91(14) . . ?
O49 C45 C46 100.34(14) . . ?
C44 C45 H45 113.0 . . ?
C44 C45 C46 105.69(14) . . ?
C46 C45 H45 113.0 . . ?
O19 C15 H15 113.1 . . ?
O19 C15 C16 100.40(13) . . ?
O19 C15 C14 110.20(14) . . ?
C16 C15 H15 113.1 . . ?
C14 C15 H15 113.1 . . ?
C14 C15 C16 106.00(14) . . ?
C29 C24 C10 121.28(16) . . ?
C25 C24 C10 118.81(16) . . ?
C25 C24 C29 119.89(16) . . ?
O23 C22 H22A 109.4 . . ?
O23 C22 H22B 109.4 . . ?
O23 C22 C14 111.28(14) . . ?
H22A C22 H22B 108.0 . . ?
C14 C22 H22A 109.4 . . ?
C14 C22 H22B 109.4 . . ?
O43 C44 C45 105.76(13) . . ?
O43 C44 H44 110.1 . . ?
O43 C44 C52 108.16(14) . . ?
C45 C44 H44 110.1 . . ?
C52 C44 C45 112.41(14) . . ?
C52 C44 H44 110.1 . . ?
O17 C16 C12 111.63(14) . . ?
O17 C16 C15 105.89(13) . . ?
O17 C16 H16 112.5 . . ?
C12 C16 H16 112.5 . . ?
C15 C16 C12 101.19(13) . . ?
C15 C16 H16 112.5 . . ?
O13 C14 C15 105.83(13) . . ?
O13 C14 C22 107.97(14) . . ?
O13 C14 H14 110.2 . . ?
C15 C14 H14 110.2 . . ?
C22 C14 C15 112.42(14) . . ?
C22 C14 H14 110.2 . . ?
O47 C46 C42 111.68(14) . . ?
O47 C46 C45 105.74(14) . . ?
O47 C46 H46 112.6 . . ?
C42 C46 H46 112.6 . . ?
C45 C46 C42 100.98(13) . . ?
C45 C46 H46 112.6 . . ?
C59 C54 C40 121.34(16) . . ?
C59 C54 C55 119.87(17) . . ?
C55 C54 C40 118.77(17) . . ?
O17 C18 C20 109.32(15) . . ?
O17 C18 C21 108.86(15) . . ?
O19 C18 O17 105.23(13) . . ?
O19 C18 C20 107.96(15) . . ?
O19 C18 C21 111.85(15) . . ?
C20 C18 C21 113.29(16) . . ?
C54 C59 H59 120.1 . . ?
C54 C59 C58 119.79(19) . . ?
C58 C59 H59 120.1 . . ?
C24 C29 H29 120.1 . . ?
C28 C29 C24 119.71(18) . . ?
C28 C29 H29 120.1 . . ?
C24 C25 H25 120.1 . . ?
C24 C25 C26 119.78(18) . . ?
C26 C25 H25 120.1 . . ?
C54 C55 H55 120.1 . . ?
C56 C55 C54 119.84(19) . . ?
C56 C55 H55 120.1 . . ?
C18 C20 H20A 109.5 . . ?
C18 C20 H20B 109.5 . . ?
C18 C20 H20C 109.5 . . ?
H20A C20 H20B 109.5 . . ?
H20A C20 H20C 109.5 . . ?
H20B C20 H20C 109.5 . . ?
C25 C26 H26 119.9 . . ?
C27 C26 C25 120.13(18) . . ?
C27 C26 H26 119.9 . . ?
C29 C28 H28 119.8 . . ?
C27 C28 C29 120.47(18) . . ?
C27 C28 H28 119.8 . . ?
O53 C52 C44 111.53(14) . . ?
O53 C52 H52A 109.3 . . ?
O53 C52 H52B 109.3 . . ?
C44 C52 H52A 109.3 . . ?
C44 C52 H52B 109.3 . . ?
H52A C52 H52B 108.0 . . ?
C26 C27 H27 120.0 . . ?
C28 C27 C26 120.01(17) . . ?
C28 C27 H27 120.0 . . ?
C59 C58 H58 119.9 . . ?
C57 C58 C59 120.2(2) . . ?
C57 C58 H58 119.9 . . ?
O47 C48 C51 108.58(17) . . ?
O47 C48 C50 109.27(18) . . ?
O49 C48 O47 105.59(14) . . ?
O49 C48 C51 111.51(18) . . ?
O49 C48 C50 107.91(17) . . ?
C50 C48 C51 113.66(19) . . ?
C55 C56 H56 119.9 . . ?
C57 C56 C55 120.1(2) . . ?
C57 C56 H56 119.9 . . ?
C58 C57 H57 119.9 . . ?
C56 C57 C58 120.22(18) . . ?
C56 C57 H57 119.9 . . ?
C18 C21 H21A 109.5 . . ?
C18 C21 H21B 109.5 . . ?
C18 C21 H21C 109.5 . . ?
H21A C21 H21B 109.5 . . ?
H21A C21 H21C 109.5 . . ?
H21B C21 H21C 109.5 . . ?
C48 C51 H51A 109.5 . . ?
C48 C51 H51B 109.5 . . ?
C48 C51 H51C 109.5 . . ?
H51A C51 H51B 109.5 . . ?
H51A C51 H51C 109.5 . . ?
H51B C51 H51C 109.5 . . ?
Cl62 C61 H61A 109.1 . . ?
Cl62 C61 H61B 109.1 . . ?
Cl63 C61 Cl62 112.30(15) . . ?
Cl63 C61 H61A 109.1 . . ?
Cl63 C61 H61B 109.1 . . ?
H61A C61 H61B 107.9 . . ?
C48 C50 H50A 109.5 . . ?
C48 C50 H50B 109.5 . . ?
C48 C50 H50C 109.5 . . ?
H50A C50 H50B 109.5 . . ?
H50A C50 H50C 109.5 . . ?
H50B C50 H50C 109.5 . . ?
C72 O71 H71 109.5 . . ?
C82 O81 H81 109.5 . . ?
O71 C72 H72A 109.5 . . ?
O71 C72 H72B 109.5 . . ?
O71 C72 H72C 109.5 . . ?
H72A C72 H72B 109.5 . . ?
H72A C72 H72C 109.5 . . ?
H72B C72 H72C 109.5 . . ?
O81 C82 H82A 109.5 . . ?
O81 C82 H82B 109.5 . . ?
O81 C82 H82C 109.5 . . ?
H82A C82 H82B 109.5 . . ?
H82A C82 H82C 109.5 . . ?
H82B C82 H82C 109.5 . . ?

loop_
_geom_bond_atom_site_label_1
_geom_bond_atom_site_label_2
_geom_bond_distance
_geom_bond_site_symmetry_2
_geom_bond_publ_flag
Cl62 C61 1.770(3) . ?
Cl63 C61 1.752(2) . ?
O35 C34 1.254(2) . ?
O43 C42 1.411(2) . ?
O43 C44 1.456(2) . ?
O13 C12 1.408(2) . ?
O13 C14 1.453(2) . ?
O17 C16 1.419(2) . ?
O17 C18 1.451(2) . ?
O23 C22 1.428(2) . ?
O23 H23 0.88(3) . ?
O47 C46 1.421(2) . ?
O47 C48 1.448(2) . ?
O19 C15 1.434(2) . ?
O19 C18 1.418(2) . ?
O53 C52 1.426(2) . ?
O53 H53 0.77(3) . ?
O5 C4 1.253(2) . ?
O49 C45 1.439(2) . ?
O49 C48 1.423(2) . ?
N41 C37 1.377(2) . ?
N41 C40 1.398(2) . ?
N41 C42 1.455(2) . ?
N36 C37 1.350(2) . ?
N36 C34 1.351(2) . ?
N39 C40 1.310(2) . ?
N39 C38 1.387(2) . ?
N33 H33 0.94(3) . ?
N33 C34 1.400(2) . ?
N33 C32 1.366(2) . ?
N9 C10 1.311(2) . ?
N9 C8 1.389(2) . ?
N6 C4 1.348(2) . ?
N6 C7 1.345(2) . ?
N11 C10 1.400(2) . ?
N11 C7 1.378(2) . ?
N11 C12 1.457(2) . ?
N1 H1A 0.91(3) . ?
N1 H1B 0.90(3) . ?
N1 C2 1.323(2) . ?
N3 H3 0.88(3) . ?
N3 C4 1.399(2) . ?
N3 C2 1.358(2) . ?
N31 H31A 0.85(2) . ?
N31 H31B 0.87(3) . ?
N31 C32 1.316(2) . ?
C10 C24 1.480(2) . ?
C37 C38 1.383(2) . ?
C7 C8 1.383(3) . ?
C2 C8 1.404(2) . ?
C40 C54 1.482(2) . ?
C38 C32 1.402(2) . ?
C42 H42 1.0000 . ?
C42 C46 1.538(2) . ?
C12 H12 1.0000 . ?
C12 C16 1.536(2) . ?
C45 H45 1.0000 . ?
C45 C44 1.521(2) . ?
C45 C46 1.523(2) . ?
C15 H15 1.0000 . ?
C15 C16 1.521(2) . ?
C15 C14 1.520(2) . ?
C24 C29 1.399(3) . ?
C24 C25 1.393(3) . ?
C22 H22A 0.9900 . ?
C22 H22B 0.9900 . ?
C22 C14 1.512(2) . ?
C44 H44 1.0000 . ?
C44 C52 1.513(2) . ?
C16 H16 1.0000 . ?
C14 H14 1.0000 . ?
C46 H46 1.0000 . ?
C54 C59 1.392(3) . ?
C54 C55 1.396(3) . ?
C18 C20 1.509(3) . ?
C18 C21 1.520(3) . ?
C59 H59 0.9500 . ?
C59 C58 1.394(3) . ?
C29 H29 0.9500 . ?
C29 C28 1.389(3) . ?
C25 H25 0.9500 . ?
C25 C26 1.396(3) . ?
C55 H55 0.9500 . ?
C55 C56 1.394(3) . ?
C20 H20A 0.9800 . ?
C20 H20B 0.9800 . ?
C20 H20C 0.9800 . ?
C26 H26 0.9500 . ?
C26 C27 1.388(3) . ?
C28 H28 0.9500 . ?
C28 C27 1.385(3) . ?
C52 H52A 0.9900 . ?
C52 H52B 0.9900 . ?
C27 H27 0.9500 . ?
C58 H58 0.9500 . ?
C58 C57 1.386(3) . ?
C48 C51 1.523(3) . ?
C48 C50 1.506(3) . ?
C56 H56 0.9500 . ?
C56 C57 1.382(3) . ?
C57 H57 0.9500 . ?
C21 H21A 0.9800 . ?
C21 H21B 0.9800 . ?
C21 H21C 0.9800 . ?
C51 H51A 0.9800 . ?
C51 H51B 0.9800 . ?
C51 H51C 0.9800 . ?
C61 H61A 0.9900 . ?
C61 H61B 0.9900 . ?
C50 H50A 0.9800 . ?
C50 H50B 0.9800 . ?
C50 H50C 0.9800 . ?
O71 H71 0.8400 . ?
O71 C72 1.416(5) . ?
O81 H81 0.8400 . ?
O81 C82 1.417(11) . ?
C72 H72A 0.9800 . ?
C72 H72B 0.9800 . ?
C72 H72C 0.9800 . ?
C82 H82A 0.9800 . ?
C82 H82B 0.9800 . ?
C82 H82C 0.9800 . ?

loop_
_geom_torsion_atom_site_label_1
_geom_torsion_atom_site_label_2
_geom_torsion_atom_site_label_3
_geom_torsion_atom_site_label_4
_geom_torsion
_geom_torsion_site_symmetry_1
_geom_torsion_site_symmetry_2
_geom_torsion_site_symmetry_3
_geom_torsion_site_symmetry_4
_geom_torsion_publ_flag
O43 C42 C46 O47 144.17(13) . . . . ?
O43 C42 C46 C45 32.17(16) . . . . ?
O43 C44 C52 O53 -74.24(17) . . . . ?
O13 C12 C16 O17 143.76(13) . . . . ?
O13 C12 C16 C15 31.51(16) . . . . ?
O23 C22 C14 O13 -72.20(17) . . . . ?
O23 C22 C14 C15 44.2(2) . . . . ?
O19 C15 C16 O17 -29.31(16) . . . . ?
O19 C15 C16 C12 87.24(14) . . . . ?
O19 C15 C14 O13 -93.01(16) . . . . ?
O19 C15 C14 C22 149.35(14) . . . . ?
O49 C45 C44 O43 -90.71(16) . . . . ?
O49 C45 C44 C52 151.48(15) . . . . ?
O49 C45 C46 O47 -30.41(16) . . . . ?
O49 C45 C46 C42 86.05(14) . . . . ?
N41 C37 C38 N39 0.13(19) . . . . ?
N41 C37 C38 C32 -173.27(14) . . . . ?
N41 C40 C54 C59 -55.7(3) . . . . ?
N41 C40 C54 C55 125.76(19) . . . . ?
N41 C42 C46 O47 -96.68(17) . . . . ?
N41 C42 C46 C45 151.32(14) . . . . ?
N36 C37 C38 N39 178.43(16) . . . . ?
N36 C37 C38 C32 5.0(3) . . . . ?
N39 C40 C54 C59 123.3(2) . . . . ?
N39 C40 C54 C55 -55.3(2) . . . . ?
N39 C38 C32 N33 -173.65(16) . . . . ?
N39 C38 C32 N31 5.0(3) . . . . ?
N9 C10 C24 C29 130.29(19) . . . . ?
N9 C10 C24 C25 -48.2(3) . . . . ?
N6 C7 C8 N9 -178.49(16) . . . . ?
N6 C7 C8 C2 1.8(3) . . . . ?
N11 C10 C24 C29 -49.3(2) . . . . ?
N11 C10 C24 C25 132.21(18) . . . . ?
N11 C7 C8 N9 0.4(2) . . . . ?
N11 C7 C8 C2 -179.32(15) . . . . ?
N11 C12 C16 O17 -96.72(16) . . . . ?
N11 C12 C16 C15 151.03(14) . . . . ?
N1 C2 C8 N9 -1.4(3) . . . . ?
N1 C2 C8 C7 178.29(18) . . . . ?
N3 C2 C8 N9 178.37(17) . . . . ?
N3 C2 C8 C7 -2.0(2) . . . . ?
C10 N9 C8 C7 0.1(2) . . . . ?
C10 N9 C8 C2 179.75(18) . . . . ?
C10 N11 C7 N6 178.23(17) . . . . ?
C10 N11 C7 C8 -0.69(18) . . . . ?
C10 N11 C12 O13 -113.72(17) . . . . ?
C10 N11 C12 C16 127.13(17) . . . . ?
C10 C24 C29 C28 -179.50(17) . . . . ?
C10 C24 C25 C26 179.53(17) . . . . ?
C37 N41 C40 N39 0.6(2) . . . . ?
C37 N41 C40 C54 179.70(15) . . . . ?
C37 N41 C42 O43 56.6(2) . . . . ?
C37 N41 C42 C46 -62.3(2) . . . . ?
C37 N36 C34 O35 -178.38(16) . . . . ?
C37 N36 C34 N33 1.5(2) . . . . ?
C37 C38 C32 N33 -1.7(2) . . . . ?
C37 C38 C32 N31 176.96(17) . . . . ?
C4 N6 C7 N11 -179.35(16) . . . . ?
C4 N6 C7 C8 -0.7(3) . . . . ?
C4 N3 C2 N1 -178.80(17) . . . . ?
C4 N3 C2 C8 1.4(3) . . . . ?
C34 N36 C37 N41 173.19(16) . . . . ?
C34 N36 C37 C38 -4.8(3) . . . . ?
C34 N33 C32 N31 -179.85(16) . . . . ?
C34 N33 C32 C38 -1.1(2) . . . . ?
C7 N6 C4 O5 179.92(16) . . . . ?
C7 N6 C4 N3 -0.1(2) . . . . ?
C7 N11 C10 N9 0.8(2) . . . . ?
C7 N11 C10 C24 -179.54(16) . . . . ?
C7 N11 C12 O13 51.1(2) . . . . ?
C7 N11 C12 C16 -68.0(2) . . . . ?
C2 N3 C4 O5 179.61(16) . . . . ?
C2 N3 C4 N6 -0.4(3) . . . . ?
C8 N9 C10 N11 -0.54(19) . . . . ?
C8 N9 C10 C24 179.81(16) . . . . ?
C40 N41 C37 N36 -178.75(16) . . . . ?
C40 N41 C37 C38 -0.41(18) . . . . ?
C40 N41 C42 O43 -113.39(17) . . . . ?
C40 N41 C42 C46 127.68(18) . . . . ?
C40 N39 C38 C37 0.23(19) . . . . ?
C40 N39 C38 C32 172.56(18) . . . . ?
C40 C54 C59 C58 -178.28(18) . . . . ?
C40 C54 C55 C56 178.74(17) . . . . ?
C38 N39 C40 N41 -0.51(19) . . . . ?
C38 N39 C40 C54 -179.58(16) . . . . ?
C32 N33 C34 O35 -178.87(16) . . . . ?
C32 N33 C34 N36 1.3(3) . . . . ?
C42 O43 C44 C45 3.67(17) . . . . ?
C42 O43 C44 C52 124.30(14) . . . . ?
C42 N41 C37 N36 9.6(3) . . . . ?
C42 N41 C37 C38 -172.06(15) . . . . ?
C42 N41 C40 N39 172.20(15) . . . . ?
C42 N41 C40 C54 -8.7(3) . . . . ?
C12 O13 C14 C15 5.70(18) . . . . ?
C12 O13 C14 C22 126.29(14) . . . . ?
C12 N11 C10 N9 168.04(16) . . . . ?
C12 N11 C10 C24 -12.3(3) . . . . ?
C12 N11 C7 N6 10.8(3) . . . . ?
C12 N11 C7 C8 -168.08(15) . . . . ?
C45 O49 C48 O47 -33.73(19) . . . . ?
C45 O49 C48 C51 84.01(19) . . . . ?
C45 O49 C48 C50 -150.50(17) . . . . ?
C45 C44 C52 O53 42.1(2) . . . . ?
C15 O19 C18 O17 -35.07(17) . . . . ?
C15 O19 C18 C20 -151.73(15) . . . . ?
C15 O19 C18 C21 82.98(17) . . . . ?
C24 C29 C28 C27 0.2(3) . . . . ?
C24 C25 C26 C27 -0.2(3) . . . . ?
C44 O43 C42 N41 -147.56(13) . . . . ?
C44 O43 C42 C46 -23.00(17) . . . . ?
C44 C45 C46 O47 -145.76(14) . . . . ?
C44 C45 C46 C42 -29.30(16) . . . . ?
C16 O17 C18 O19 15.11(17) . . . . ?
C16 O17 C18 C20 130.84(15) . . . . ?
C16 O17 C18 C21 -104.93(16) . . . . ?
C16 C15 C14 O13 14.79(17) . . . . ?
C16 C15 C14 C22 -102.85(16) . . . . ?
C14 O13 C12 N11 -148.48(13) . . . . ?
C14 O13 C12 C16 -23.87(17) . . . . ?
C14 C15 C16 O17 -144.01(13) . . . . ?
C14 C15 C16 C12 -27.46(16) . . . . ?
C46 O47 C48 O49 13.14(19) . . . . ?
C46 O47 C48 C51 -106.56(18) . . . . ?
C46 O47 C48 C50 128.97(17) . . . . ?
C46 C45 C44 O43 17.17(17) . . . . ?
C46 C45 C44 C52 -100.65(16) . . . . ?
C54 C59 C58 C57 -0.4(3) . . . . ?
C54 C55 C56 C57 -0.5(3) . . . . ?
C18 O17 C16 C12 -100.14(15) . . . . ?
C18 O17 C16 C15 9.13(17) . . . . ?
C18 O19 C15 C16 39.17(16) . . . . ?
C18 O19 C15 C14 150.66(14) . . . . ?
C59 C54 C55 C56 0.2(3) . . . . ?
C59 C58 C57 C56 0.1(3) . . . . ?
C29 C24 C25 C26 1.0(3) . . . . ?
C29 C28 C27 C26 0.7(3) . . . . ?
C25 C24 C29 C28 -1.0(3) . . . . ?
C25 C26 C27 C28 -0.7(3) . . . . ?
C55 C54 C59 C58 0.2(3) . . . . ?
C55 C56 C57 C58 0.3(3) . . . . ?
C48 O47 C46 C42 -97.92(17) . . . . ?
C48 O47 C46 C45 11.04(19) . . . . ?
C48 O49 C45 C44 150.28(15) . . . . ?
C48 O49 C45 C46 38.94(17) . . . . ?
